data_7121241
loop_
_publ_author_name
'Smirnov, Vladimir O.'
'Maslov, Anton S.'
'Kokorekin, Vladimir A.'
'Korlyukov, Alexander A.'
'Dilman, Alexander D.'

_publ_section_title
;
 Photoredox generation of the trifluoromethyl radical from borate
 complexes via single electron reduction.
;
_journal_issue 18
_journal_name_full 'Chemical communications (Cambridge, England)'
_journal_page_first 2236
_journal_page_last 2239
_journal_paper_doi 10.1039/c8cc00245b
_journal_volume 54
_journal_year 2018
_chemical_formula_moiety 'C8 H7 B F5 N O3'
_chemical_formula_sum 'C8 H7 B F5 N O3'
_chemical_formula_weight 270.96
_space_group_crystal_system triclinic
_space_group_IT_number 2
_space_group_name_Hall '-P 1'
_space_group_name_H-M_alt 'P -1'
_symmetry_space_group_name_Hall '-P 1'
_symmetry_space_group_name_H-M 'P -1'
_atom_sites_solution_hydrogens difmap
_atom_sites_solution_primary dual
_audit_creation_date 2017-08-11
_audit_creation_method
;
Olex2 1.2
(compiled 2017.07.20 svn.r3457 for OlexSys, GUI svn.r5370)
;
_audit_update_record
;
2018-01-10 deposited with the CCDC.
2018-02-05 downloaded from the CCDC.
;
_cell_angle_alpha 92.0770(10)
_cell_angle_beta 102.3770(10)
_cell_angle_gamma 104.5810(10)
_cell_formula_units_Z 2
_cell_length_a 6.1877(5)
_cell_length_b 8.3211(6)
_cell_length_c 11.0677(8)
_cell_measurement_reflns_used 5447
_cell_measurement_temperature 120
_cell_measurement_theta_max 30.66
_cell_measurement_theta_min 2.54
_cell_volume 536.23(7)
_computing_cell_refinement 'SAINT v8.34A (Bruker, 2013)'
_computing_data_reduction 'SAINT v8.34A (Bruker, 2013)'
_computing_molecular_graphics 'Olex2 (Dolomanov et al., 2009)'
_computing_publication_material 'Olex2 (Dolomanov et al., 2009)'
_computing_structure_refinement 'ShelXL (Sheldrick, 2015)'
_computing_structure_solution 'ShelXT (Sheldrick, 2015)'
_diffrn_ambient_temperature 120
_diffrn_measured_fraction_theta_full 0.997
_diffrn_measured_fraction_theta_max 0.991
_diffrn_measurement_device_type 'Bruker APEX-II CCD'
_diffrn_measurement_method '\f and \w scans'
_diffrn_radiation_type MoK\a
_diffrn_radiation_wavelength 0.71073
_diffrn_reflns_av_R_equivalents 0.0247
_diffrn_reflns_av_unetI/netI 0.0230
_diffrn_reflns_Laue_measured_fraction_full 0.997
_diffrn_reflns_Laue_measured_fraction_max 0.991
_diffrn_reflns_limit_h_max 8
_diffrn_reflns_limit_h_min -8
_diffrn_reflns_limit_k_max 11
_diffrn_reflns_limit_k_min -11
_diffrn_reflns_limit_l_max 15
_diffrn_reflns_limit_l_min -15
_diffrn_reflns_number 10478
_diffrn_reflns_point_group_measured_fraction_full 0.997
_diffrn_reflns_point_group_measured_fraction_max 0.991
_diffrn_reflns_theta_full 25.242
_diffrn_reflns_theta_max 30.731
_diffrn_reflns_theta_min 1.892
_diffrn_standards_number 0
_exptl_absorpt_coefficient_mu 0.178
_exptl_absorpt_correction_T_max 0.7461
_exptl_absorpt_correction_T_min 0.6793
_exptl_absorpt_correction_type multi-scan
_exptl_absorpt_process_details
'SADABS-2014/5 (Bruker,2014/5) was used for absorption correction. wR2(int) was 0.1100 before and 0.0350 after correction. The Ratio of minimum to maximum transmission is 0.9105. The \l/2 correction factor is 0.00150.'
_exptl_crystal_colour colourless
_exptl_crystal_colour_primary colourless
_exptl_crystal_density_diffrn 1.678
_exptl_crystal_description prism
_exptl_crystal_F_000 272
_exptl_crystal_size_max 0.4
_exptl_crystal_size_mid 0.36
_exptl_crystal_size_min 0.3
_refine_diff_density_max 0.560
_refine_diff_density_min -0.385
_refine_diff_density_rms 0.051
_refine_ls_extinction_method none
_refine_ls_goodness_of_fit_ref 1.040
_refine_ls_hydrogen_treatment refall
_refine_ls_matrix_type full
_refine_ls_number_parameters 191
_refine_ls_number_reflns 3302
_refine_ls_number_restraints 0
_refine_ls_restrained_S_all 1.040
_refine_ls_R_factor_all 0.0414
_refine_ls_R_factor_gt 0.0355
_refine_ls_shift/su_max 0.000
_refine_ls_shift/su_mean 0.000
_refine_ls_structure_factor_coef Fsqd
_refine_ls_weighting_details 'w=1/[\s^2^(Fo^2^)+(0.0488P)^2^+0.1626P] where P=(Fo^2^+2Fc^2^)/3'
_refine_ls_weighting_scheme calc
_refine_ls_wR_factor_gt 0.0933
_refine_ls_wR_factor_ref 0.0969
_reflns_Friedel_coverage 0.000
_reflns_number_gt 2889
_reflns_number_total 3302
_reflns_threshold_expression 'I > 2\s(I)'
_cod_data_source_file c8cc00245b2.cif
_cod_data_source_block sv546_cf3
_cod_depositor_comments 'Adding full bibliography for 7121241--7121242.cif.'
_cod_database_code 7121241
_shelxl_version_number 2014/6
_shelx_space_group_comment
;
The symmetry employed for this shelxl refinement is uniquely defined
by the following loop, which should always be used as a source of
symmetry information in preference to the above space-group names.
They are only intended as comments.
;
_shelx_estimated_absorpt_t_max 0.949
_shelx_estimated_absorpt_t_min 0.932
_olex2_refinement_description
;
;
_olex2_submission_special_instructions 'No special instructions were received'

loop_
_space_group_symop_operation_xyz
'x, y, z'
'-x, -y, -z'

loop_
_atom_site_label
_atom_site_type_symbol
_atom_site_fract_x
_atom_site_fract_y
_atom_site_fract_z
_atom_site_U_iso_or_equiv
_atom_site_adp_type
_atom_site_occupancy
_atom_site_site_symmetry_order
_atom_site_calc_flag
F1 F 0.72978(10) 0.13741(8) 0.54456(6) 0.02113(14) Uani 1 1 d
F2 F 0.51884(11) 0.14164(8) 0.68993(6) 0.02404(14) Uani 1 1 d
F3 F 1.00774(14) 0.29052(9) 0.79653(8) 0.0401(2) Uani 1 1 d
F4 F 1.03115(13) 0.45428(10) 0.65018(7) 0.03769(19) Uani 1 1 d
F5 F 0.83345(12) 0.48419(8) 0.78350(6) 0.02826(16) Uani 1 1 d
O1 O 0.53920(12) 0.35149(8) 0.54905(6) 0.01702(14) Uani 1 1 d
O2 O 0.27373(17) 0.10932(14) 0.01572(8) 0.0426(3) Uani 1 1 d
O3 O 0.59861(15) 0.29069(13) 0.12039(7) 0.0357(2) Uani 1 1 d
N1 N 0.38691(13) 0.27110(10) 0.44208(7) 0.01487(15) Uani 1 1 d
C1 C 0.46428(16) 0.27167(12) 0.33758(8) 0.01632(17) Uani 1 1 d
H1 H 0.618(2) 0.3250(17) 0.3468(13) 0.020(3) Uiso 1 1 d
C2 C 0.31367(16) 0.19069(12) 0.22893(9) 0.01737(18) Uani 1 1 d
C3 C 0.08644(17) 0.11212(12) 0.22953(9) 0.01874(18) Uani 1 1 d
H3 H -0.012(3) 0.0569(19) 0.1558(14) 0.027(4) Uiso 1 1 d
C4 C 0.01330(17) 0.12018(12) 0.33938(10) 0.01999(19) Uani 1 1 d
H4 H -0.138(3) 0.0695(18) 0.3424(13) 0.025(3) Uiso 1 1 d
C5 C 0.16781(16) 0.20143(12) 0.44644(9) 0.01836(18) Uani 1 1 d
H5 H 0.133(3) 0.2116(19) 0.5258(15) 0.032(4) Uiso 1 1 d
C6 C 0.88313(17) 0.36686(12) 0.71400(9) 0.01912(18) Uani 1 1 d
C7 C 0.38991(18) 0.19050(14) 0.10950(9) 0.0236(2) Uani 1 1 d
C8 C 0.6788(3) 0.3062(2) 0.00580(12) 0.0455(4) Uani 1 1 d
H8A H 0.690(4) 0.201(3) -0.025(2) 0.070(7) Uiso 1 1 d
H8B H 0.568(4) 0.331(2) -0.0572(19) 0.053(5) Uiso 1 1 d
H8C H 0.817(4) 0.393(3) 0.027(2) 0.071(7) Uiso 1 1 d
B1 B 0.65951(17) 0.23797(13) 0.62318(9) 0.01481(18) Uani 1 1 d

loop_
_atom_site_aniso_label
_atom_site_aniso_U_11
_atom_site_aniso_U_22
_atom_site_aniso_U_33
_atom_site_aniso_U_23
_atom_site_aniso_U_13
_atom_site_aniso_U_12
F1 0.0204(3) 0.0204(3) 0.0222(3) -0.0052(2) 0.0022(2) 0.0080(2)
F2 0.0232(3) 0.0236(3) 0.0224(3) 0.0059(2) 0.0064(2) -0.0005(2)
F3 0.0364(4) 0.0296(4) 0.0418(4) -0.0029(3) -0.0212(3) 0.0124(3)
F4 0.0252(3) 0.0405(4) 0.0364(4) -0.0070(3) 0.0117(3) -0.0135(3)
F5 0.0340(4) 0.0234(3) 0.0236(3) -0.0090(2) 0.0014(3) 0.0067(3)
O1 0.0196(3) 0.0151(3) 0.0128(3) -0.0031(2) -0.0029(2) 0.0044(2)
O2 0.0318(5) 0.0616(7) 0.0178(4) -0.0113(4) 0.0015(3) -0.0117(4)
O3 0.0289(4) 0.0492(5) 0.0167(4) -0.0060(3) 0.0071(3) -0.0119(4)
N1 0.0154(3) 0.0133(3) 0.0137(3) -0.0012(3) -0.0006(3) 0.0036(3)
C1 0.0155(4) 0.0159(4) 0.0150(4) 0.0003(3) 0.0012(3) 0.0017(3)
C2 0.0175(4) 0.0171(4) 0.0144(4) -0.0004(3) 0.0001(3) 0.0023(3)
C3 0.0167(4) 0.0165(4) 0.0188(4) -0.0005(3) -0.0021(3) 0.0025(3)
C4 0.0147(4) 0.0194(4) 0.0239(5) 0.0012(4) 0.0020(3) 0.0032(3)
C5 0.0166(4) 0.0187(4) 0.0203(4) 0.0013(3) 0.0042(3) 0.0056(3)
C6 0.0187(4) 0.0184(4) 0.0180(4) -0.0005(3) 0.0007(3) 0.0042(3)
C7 0.0214(5) 0.0287(5) 0.0153(4) -0.0014(4) 0.0010(3) 0.0000(4)
C8 0.0390(7) 0.0653(10) 0.0188(5) -0.0046(6) 0.0119(5) -0.0134(7)
B1 0.0147(4) 0.0144(4) 0.0141(4) 0.0003(3) 0.0020(3) 0.0029(3)

loop_
_atom_type_symbol
_atom_type_description
_atom_type_scat_dispersion_real
_atom_type_scat_dispersion_imag
_atom_type_scat_source
C C 0.0033 0.0016 'International Tables Vol C Tables 4.2.6.8 and 6.1.1.4'
H H 0.0000 0.0000 'International Tables Vol C Tables 4.2.6.8 and 6.1.1.4'
B B 0.0013 0.0007 'International Tables Vol C Tables 4.2.6.8 and 6.1.1.4'
F F 0.0171 0.0103 'International Tables Vol C Tables 4.2.6.8 and 6.1.1.4'
N N 0.0061 0.0033 'International Tables Vol C Tables 4.2.6.8 and 6.1.1.4'
O O 0.0106 0.0060 'International Tables Vol C Tables 4.2.6.8 and 6.1.1.4'

loop_
_geom_angle_atom_site_label_1
_geom_angle_atom_site_label_2
_geom_angle_atom_site_label_3
_geom_angle
N1 O1 B1 112.94(7)
C7 O3 C8 115.29(9)
C1 N1 O1 117.70(8)
C1 N1 C5 123.66(8)
C5 N1 O1 118.60(8)
N1 C1 C2 118.56(9)
C1 C2 C3 119.89(9)
C1 C2 C7 120.68(9)
C3 C2 C7 119.40(9)
C4 C3 C2 119.19(9)
C5 C4 C3 119.57(9)
N1 C5 C4 119.06(9)
F3 C6 F4 105.79(9)
F3 C6 F5 105.05(8)
F3 C6 B1 113.26(8)
F4 C6 B1 112.58(8)
F5 C6 F4 104.99(8)
F5 C6 B1 114.35(8)
O2 C7 O3 124.73(10)
O2 C7 C2 123.26(10)
O3 C7 C2 112.01(9)
F1 B1 O1 110.02(7)
F1 B1 C6 109.78(8)
F2 B1 F1 110.68(8)
F2 B1 O1 110.89(8)
F2 B1 C6 111.84(8)
O1 B1 C6 103.40(7)

loop_
_geom_bond_atom_site_label_1
_geom_bond_atom_site_label_2
_geom_bond_distance
F1 B1 1.3924(11)
F2 B1 1.3832(11)
F3 C6 1.3487(11)
F4 C6 1.3587(12)
F5 C6 1.3555(11)
O1 N1 1.3726(10)
O1 B1 1.5060(12)
O2 C7 1.1980(13)
O3 C7 1.3271(13)
O3 C8 1.4564(14)
N1 C1 1.3429(12)
N1 C5 1.3457(12)
C1 C2 1.3832(13)
C2 C3 1.3950(13)
C2 C7 1.4958(14)
C3 C4 1.3902(14)
C4 C5 1.3806(14)
C6 B1 1.6290(14)
